data_4123635
loop_
_publ_author_name
'Xu, Zhengren'
'Wang, Qian'
'Zhu, Jieping'

_publ_section_title
;
 Total Syntheses of (-)-Mersicarpine, (-)-Scholarisine G, (+)-Melodinine
 E, (-)-Leuconoxine, (-)-Leuconolam, (-)-Leuconodine A, (+)-Leuconodine F,
 and (-)-Leuconodine C: Self-Induced Diastereomeric Anisochronism (SIDA)
 Phenomenon for Scholarisine G and Leuconodines A and C.
;
_journal_issue 20
_journal_name_full 'Journal of the American Chemical Society'
_journal_page_first 6712
_journal_page_last 6724
_journal_paper_doi 10.1021/jacs.5b03619
_journal_volume 137
_journal_year 2015
_chemical_formula_moiety 'C19 H21 Cl N2 O2'
_chemical_formula_sum 'C19 H21 Cl N2 O2'
_chemical_formula_weight 344.83
_space_group_IT_number 14
_symmetry_cell_setting monoclinic
_symmetry_space_group_name_Hall '-P 2yn'
_symmetry_space_group_name_H-M 'P 1 21/n 1'
_atom_sites_solution_hydrogens geom
_atom_sites_solution_primary direct
_atom_sites_solution_secondary difmap
_audit_creation_method SHELXL-97
_audit_update_record
;
2014-05-06 # Formatted by publCIF

;
_cell_angle_alpha 90.00
_cell_angle_beta 102.232(6)
_cell_angle_gamma 90.00
_cell_formula_units_Z 4
_cell_length_a 8.4071(5)
_cell_length_b 11.7277(6)
_cell_length_c 16.3593(10)
_cell_measurement_reflns_used 6677
_cell_measurement_temperature 140(2)
_cell_measurement_theta_max 73.0200
_cell_measurement_theta_min 3.7450
_cell_volume 1576.34(16)
_computing_cell_refinement
; 
CrysAlisPro, Agilent Technologies, 
Version 1.171.36.28 (release 01-02-2013 CrysAlis171 .NET) 
(compiled Feb  1 2013,16:14:44) 
;
_computing_data_collection
; 
CrysAlisPro, Agilent Technologies, 
Version 1.171.36.28 (release 01-02-2013 CrysAlis171 .NET) 
(compiled Feb  1 2013,16:14:44) 
;
_computing_data_reduction
; 
CrysAlisPro, Agilent Technologies, 
Version 1.171.36.28 (release 01-02-2013 CrysAlis171 .NET) 
(compiled Feb  1 2013,16:14:44) 
;
_computing_molecular_graphics 'Bruker SHELXTL'
_computing_publication_material 'Bruker SHELXTL'
_computing_structure_refinement 'SHELXL-97 (Sheldrick, 1997)'
_computing_structure_solution 'SHELXS-97 (Sheldrick, 1990)'
_diffrn_ambient_temperature 140(2)
_diffrn_detector_area_resol_mean 10.2665
_diffrn_measured_fraction_theta_full 0.999
_diffrn_measured_fraction_theta_max 0.978
_diffrn_measurement_device_type 'SuperNova, Dual, Cu at zero, Atlas'
_diffrn_measurement_method '\w scans'
_diffrn_radiation_monochromator mirror
_diffrn_radiation_source 'SuperNova (Cu) X-ray Source'
_diffrn_radiation_type 'Cu K\a'
_diffrn_radiation_wavelength 1.54178
_diffrn_reflns_av_R_equivalents 0.0280
_diffrn_reflns_av_sigmaI/netI 0.0219
_diffrn_reflns_limit_h_max 10
_diffrn_reflns_limit_h_min -9
_diffrn_reflns_limit_k_max 14
_diffrn_reflns_limit_k_min -12
_diffrn_reflns_limit_l_max 18
_diffrn_reflns_limit_l_min -20
_diffrn_reflns_number 9606
_diffrn_reflns_theta_full 67.00
_diffrn_reflns_theta_max 73.49
_diffrn_reflns_theta_min 4.68
_exptl_absorpt_coefficient_mu 2.262
_exptl_absorpt_correction_T_max 0.617
_exptl_absorpt_correction_T_min 0.409
_exptl_absorpt_correction_type analytical
_exptl_absorpt_process_details
; 
CrysAlisPro, Agilent Technologies, 
Version 1.171.36.28 (release 01-02-2013 CrysAlis171 .NET) 
(compiled Feb  1 2013,16:14:44) 
Analytical numeric absorption correction using a multifaceted crystal 
model based on expressions derived by R.C. Clark & J.S. Reid. 
(Clark, R. C. & Reid, J. S. (1995). Acta Cryst. A51, 887-897) 
;
_exptl_crystal_colour colourless
_exptl_crystal_density_diffrn 1.453
_exptl_crystal_density_method 'not measured'
_exptl_crystal_description prism
_exptl_crystal_F_000 728
_exptl_crystal_size_max 0.44
_exptl_crystal_size_mid 0.35
_exptl_crystal_size_min 0.30
_refine_diff_density_max 0.334
_refine_diff_density_min -0.276
_refine_diff_density_rms 0.056
_refine_ls_extinction_method none
_refine_ls_goodness_of_fit_ref 1.074
_refine_ls_hydrogen_treatment constr
_refine_ls_matrix_type full
_refine_ls_number_parameters 217
_refine_ls_number_reflns 3112
_refine_ls_number_restraints 0
_refine_ls_restrained_S_all 1.074
_refine_ls_R_factor_all 0.0388
_refine_ls_R_factor_gt 0.0374
_refine_ls_shift/su_max 0.000
_refine_ls_shift/su_mean 0.000
_refine_ls_structure_factor_coef Fsqd
_refine_ls_weighting_details 'calc w=1/[\s^2^(Fo^2^)+(0.0566P)^2^+0.7615P] where P=(Fo^2^+2Fc^2^)/3'
_refine_ls_weighting_scheme calc
_refine_ls_wR_factor_gt 0.0990
_refine_ls_wR_factor_ref 0.1002
_reflns_number_gt 3025
_reflns_number_total 3112
_reflns_threshold_expression >2sigma(I)
_cod_data_source_file ja5b03619_si_012.cif
_cod_data_source_block xzrvi-171p
_cod_depositor_comments 'Adding full bibliography for 4123621--4123635.cif.'
_cod_original_sg_symbol_H-M 'P 21/n'
_cod_database_code 4123635

loop_
_symmetry_equiv_pos_as_xyz
'x, y, z'
'-x+1/2, y+1/2, -z+1/2'
'-x, -y, -z'
'x-1/2, -y-1/2, z-1/2'

loop_
_atom_site_label
_atom_site_type_symbol
_atom_site_fract_x
_atom_site_fract_y
_atom_site_fract_z
_atom_site_U_iso_or_equiv
_atom_site_adp_type
_atom_site_occupancy
_atom_site_symmetry_multiplicity
_atom_site_calc_flag
_atom_site_refinement_flags
Cl1 Cl 0.28390(4) -0.01727(3) 0.01114(2) 0.02307(13) Uani 1 1 d .
O1 O 0.74202(13) 0.29811(10) 0.04635(7) 0.0285(3) Uani 1 1 d .
O2 O 0.11374(12) 0.24078(10) 0.22900(7) 0.0253(2) Uani 1 1 d .
N1 N 0.51060(13) 0.23159(10) 0.07925(7) 0.0173(2) Uani 1 1 d .
N2 N 0.27564(14) 0.27230(10) 0.13485(7) 0.0183(3) Uani 1 1 d .
C1 C 0.33166(16) 0.21672(12) 0.06507(9) 0.0171(3) Uani 1 1 d .
C2 C 0.31228(17) 0.08877(12) 0.09284(9) 0.0183(3) Uani 1 1 d .
C3 C 0.47380(17) 0.06877(12) 0.15137(9) 0.0190(3) Uani 1 1 d .
C4 C 0.5193(2) -0.02000(12) 0.20694(10) 0.0235(3) Uani 1 1 d .
H4 H 0.4436 -0.0777 0.2133 0.028 Uiso 1 1 calc R
C5 C 0.6788(2) -0.02323(13) 0.25349(10) 0.0276(3) Uani 1 1 d .
H5 H 0.7120 -0.0830 0.2926 0.033 Uiso 1 1 calc R
C6 C 0.78864(19) 0.06047(14) 0.24285(10) 0.0264(3) Uani 1 1 d .
H6 H 0.8975 0.0560 0.2740 0.032 Uiso 1 1 calc R
C7 C 0.74387(18) 0.15125(13) 0.18771(9) 0.0219(3) Uani 1 1 d .
H7 H 0.8195 0.2092 0.1815 0.026 Uiso 1 1 calc R
C8 C 0.58483(16) 0.15367(12) 0.14227(8) 0.0176(3) Uani 1 1 d .
C9 C 0.59817(17) 0.27607(12) 0.02329(10) 0.0210(3) Uani 1 1 d .
C10 C 0.51028(18) 0.28881(14) -0.06635(9) 0.0240(3) Uani 1 1 d .
H10A H 0.5759 0.2520 -0.1026 0.029 Uiso 1 1 calc R
H10B H 0.5025 0.3710 -0.0805 0.029 Uiso 1 1 calc R
C11 C 0.33955(18) 0.23780(13) -0.08627(9) 0.0227(3) Uani 1 1 d .
H11A H 0.3477 0.1538 -0.0898 0.027 Uiso 1 1 calc R
H11B H 0.2807 0.2661 -0.1414 0.027 Uiso 1 1 calc R
C12 C 0.24285(17) 0.26846(13) -0.02001(9) 0.0198(3) Uani 1 1 d .
C13 C 0.23933(19) 0.40077(13) -0.01152(10) 0.0247(3) Uani 1 1 d .
H13A H 0.3509 0.4301 -0.0084 0.030 Uiso 1 1 calc R
H13B H 0.1695 0.4323 -0.0630 0.030 Uiso 1 1 calc R
C14 C 0.17828(19) 0.44597(13) 0.06339(10) 0.0262(3) Uani 1 1 d .
H14A H 0.1856 0.5302 0.0651 0.031 Uiso 1 1 calc R
H14B H 0.0630 0.4241 0.0589 0.031 Uiso 1 1 calc R
C15 C 0.28212(18) 0.39593(12) 0.14232(9) 0.0229(3) Uani 1 1 d .
H15A H 0.3959 0.4227 0.1493 0.027 Uiso 1 1 calc R
H15B H 0.2403 0.4204 0.1917 0.027 Uiso 1 1 calc R
C16 C 0.18065(16) 0.20744(13) 0.17385(9) 0.0198(3) Uani 1 1 d .
C17 C 0.17093(17) 0.08911(13) 0.13745(9) 0.0220(3) Uani 1 1 d .
H17A H 0.0659 0.0764 0.0978 0.026 Uiso 1 1 calc R
H17B H 0.1853 0.0303 0.1818 0.026 Uiso 1 1 calc R
C18 C 0.06661(17) 0.22286(14) -0.04368(10) 0.0243(3) Uani 1 1 d .
H18A H 0.0697 0.1388 -0.0381 0.029 Uiso 1 1 calc R
H18B H 0.0053 0.2529 -0.0029 0.029 Uiso 1 1 calc R
C19 C -0.0263(2) 0.25320(18) -0.13174(11) 0.0372(4) Uani 1 1 d .
H19A H -0.0191 0.3355 -0.1406 0.056 Uiso 1 1 calc R
H19B H -0.1408 0.2312 -0.1381 0.056 Uiso 1 1 calc R
H19C H 0.0213 0.2123 -0.1730 0.056 Uiso 1 1 calc R

loop_
_atom_site_aniso_label
_atom_site_aniso_U_11
_atom_site_aniso_U_22
_atom_site_aniso_U_33
_atom_site_aniso_U_23
_atom_site_aniso_U_13
_atom_site_aniso_U_12
Cl1 0.0220(2) 0.0221(2) 0.0258(2) -0.00677(12) 0.00683(14) -0.00124(12)
O1 0.0177(5) 0.0355(6) 0.0342(6) 0.0035(5) 0.0099(4) -0.0044(4)
O2 0.0198(5) 0.0353(6) 0.0233(5) -0.0062(4) 0.0101(4) -0.0010(4)
N1 0.0129(5) 0.0211(6) 0.0190(6) 0.0010(4) 0.0055(4) 0.0010(4)
N2 0.0165(5) 0.0208(6) 0.0190(6) -0.0028(5) 0.0072(4) 0.0009(4)
C1 0.0133(6) 0.0203(7) 0.0189(7) -0.0020(5) 0.0059(5) 0.0007(5)
C2 0.0186(6) 0.0190(6) 0.0189(6) -0.0025(5) 0.0078(5) -0.0016(5)
C3 0.0189(7) 0.0204(7) 0.0193(6) -0.0018(5) 0.0075(5) 0.0017(5)
C4 0.0291(8) 0.0203(7) 0.0231(7) -0.0001(6) 0.0097(6) 0.0010(6)
C5 0.0350(9) 0.0248(8) 0.0219(7) 0.0022(6) 0.0036(6) 0.0085(6)
C6 0.0236(7) 0.0306(8) 0.0226(7) -0.0039(6) -0.0009(6) 0.0079(6)
C7 0.0195(7) 0.0238(7) 0.0223(7) -0.0039(6) 0.0045(5) 0.0022(5)
C8 0.0180(7) 0.0192(6) 0.0171(6) -0.0013(5) 0.0069(5) 0.0030(5)
C9 0.0194(7) 0.0184(7) 0.0273(7) 0.0007(5) 0.0099(6) 0.0007(5)
C10 0.0227(7) 0.0290(8) 0.0233(7) 0.0032(6) 0.0113(6) 0.0013(6)
C11 0.0217(7) 0.0284(8) 0.0190(7) 0.0011(6) 0.0064(5) 0.0014(6)
C12 0.0158(6) 0.0236(7) 0.0200(7) 0.0002(5) 0.0038(5) 0.0025(5)
C13 0.0236(7) 0.0235(8) 0.0272(8) 0.0039(6) 0.0060(6) 0.0042(6)
C14 0.0248(7) 0.0223(7) 0.0324(8) -0.0005(6) 0.0082(6) 0.0060(6)
C15 0.0231(7) 0.0214(7) 0.0258(7) -0.0046(6) 0.0088(6) 0.0005(5)
C16 0.0126(6) 0.0274(7) 0.0197(7) -0.0014(6) 0.0043(5) 0.0010(5)
C17 0.0175(7) 0.0251(7) 0.0250(7) -0.0011(6) 0.0082(6) -0.0027(5)
C18 0.0148(7) 0.0328(8) 0.0249(7) -0.0024(6) 0.0034(6) 0.0012(6)
C19 0.0240(8) 0.0534(11) 0.0304(9) -0.0003(8) -0.0032(7) 0.0029(8)

loop_
_atom_type_symbol
_atom_type_description
_atom_type_scat_dispersion_real
_atom_type_scat_dispersion_imag
_atom_type_scat_source
C C 0.0181 0.0091 'International Tables Vol C Tables 4.2.6.8 and 6.1.1.4'
H H 0.0000 0.0000 'International Tables Vol C Tables 4.2.6.8 and 6.1.1.4'
N N 0.0311 0.0180 'International Tables Vol C Tables 4.2.6.8 and 6.1.1.4'
O O 0.0492 0.0322 'International Tables Vol C Tables 4.2.6.8 and 6.1.1.4'
Cl Cl 0.3639 0.7018 'International Tables Vol C Tables 4.2.6.8 and 6.1.1.4'

loop_
_geom_angle_atom_site_label_1
_geom_angle_atom_site_label_2
_geom_angle_atom_site_label_3
_geom_angle
C9 N1 C8 120.44(11)
C9 N1 C1 126.97(12)
C8 N1 C1 108.25(11)
C16 N2 C15 122.31(12)
C16 N2 C1 115.63(12)
C15 N2 C1 119.52(12)
N2 C1 N1 107.85(11)
N2 C1 C12 110.38(11)
N1 C1 C12 111.87(11)
N2 C1 C2 97.32(10)
N1 C1 C2 103.22(10)
C12 C1 C2 124.47(11)
C3 C2 C17 112.74(12)
C3 C2 C1 101.30(11)
C17 C2 C1 105.85(11)
C3 C2 Cl1 108.89(9)
C17 C2 Cl1 111.30(10)
C1 C2 Cl1 116.45(9)
C4 C3 C8 120.65(14)
C4 C3 C2 128.53(13)
C8 C3 C2 110.80(12)
C3 C4 C5 118.68(14)
C3 C4 H4 120.7
C5 C4 H4 120.7
C6 C5 C4 120.12(14)
C6 C5 H5 119.9
C4 C5 H5 119.9
C5 C6 C7 121.81(14)
C5 C6 H6 119.1
C7 C6 H6 119.1
C8 C7 C6 117.40(14)
C8 C7 H7 121.3
C6 C7 H7 121.3
C7 C8 C3 121.32(13)
C7 C8 N1 128.95(13)
C3 C8 N1 109.64(12)
O1 C9 N1 120.36(14)
O1 C9 C10 122.18(13)
N1 C9 C10 117.37(12)
C9 C10 C11 114.53(12)
C9 C10 H10A 108.6
C11 C10 H10A 108.6
C9 C10 H10B 108.6
C11 C10 H10B 108.6
H10A C10 H10B 107.6
C10 C11 C12 111.96(12)
C10 C11 H11A 109.2
C12 C11 H11A 109.2
C10 C11 H11B 109.2
C12 C11 H11B 109.2
H11A C11 H11B 107.9
C11 C12 C18 111.50(12)
C11 C12 C1 108.41(11)
C18 C12 C1 110.00(12)
C11 C12 C13 108.68(12)
C18 C12 C13 109.37(12)
C1 C12 C13 108.84(12)
C14 C13 C12 115.77(13)
C14 C13 H13A 108.3
C12 C13 H13A 108.3
C14 C13 H13B 108.3
C12 C13 H13B 108.3
H13A C13 H13B 107.4
C15 C14 C13 108.65(12)
C15 C14 H14A 110.0
C13 C14 H14A 110.0
C15 C14 H14B 110.0
C13 C14 H14B 110.0
H14A C14 H14B 108.3
N2 C15 C14 108.04(12)
N2 C15 H15A 110.1
C14 C15 H15A 110.1
N2 C15 H15B 110.1
C14 C15 H15B 110.1
H15A C15 H15B 108.4
O2 C16 N2 125.17(14)
O2 C16 C17 126.23(13)
N2 C16 C17 108.59(12)
C16 C17 C2 102.11(11)
C16 C17 H17A 111.3
C2 C17 H17A 111.3
C16 C17 H17B 111.3
C2 C17 H17B 111.3
H17A C17 H17B 109.2
C19 C18 C12 115.29(13)
C19 C18 H18A 108.5
C12 C18 H18A 108.5
C19 C18 H18B 108.5
C12 C18 H18B 108.5
H18A C18 H18B 107.5
C18 C19 H19A 109.5
C18 C19 H19B 109.5
H19A C19 H19B 109.5
C18 C19 H19C 109.5
H19A C19 H19C 109.5
H19B C19 H19C 109.5

loop_
_geom_bond_atom_site_label_1
_geom_bond_atom_site_label_2
_geom_bond_distance
Cl1 C2 1.8040(14)
O1 C9 1.2159(18)
O2 C16 1.2240(18)
N1 C9 1.3920(18)
N1 C8 1.4193(18)
N1 C1 1.4831(17)
N2 C16 1.3563(19)
N2 C15 1.4551(18)
N2 C1 1.4756(17)
C1 C12 1.5565(19)
C1 C2 1.5862(19)
C2 C3 1.5049(19)
C2 C17 1.5206(18)
C3 C4 1.382(2)
C3 C8 1.394(2)
C4 C5 1.395(2)
C4 H4 0.9500
C5 C6 1.384(2)
C5 H5 0.9500
C6 C7 1.395(2)
C6 H6 0.9500
C7 C8 1.386(2)
C7 H7 0.9500
C9 C10 1.503(2)
C10 C11 1.525(2)
C10 H10A 0.9900
C10 H10B 0.9900
C11 C12 1.529(2)
C11 H11A 0.9900
C11 H11B 0.9900
C12 C18 1.5454(19)
C12 C13 1.559(2)
C13 C14 1.521(2)
C13 H13A 0.9900
C13 H13B 0.9900
C14 C15 1.515(2)
C14 H14A 0.9900
C14 H14B 0.9900
C15 H15A 0.9900
C15 H15B 0.9900
C16 C17 1.506(2)
C17 H17A 0.9900
C17 H17B 0.9900
C18 C19 1.528(2)
C18 H18A 0.9900
C18 H18B 0.9900
C19 H19A 0.9800
C19 H19B 0.9800
C19 H19C 0.9800

loop_
_geom_torsion_atom_site_label_1
_geom_torsion_atom_site_label_2
_geom_torsion_atom_site_label_3
_geom_torsion_atom_site_label_4
_geom_torsion
C16 N2 C1 N1 -128.88(12)
C15 N2 C1 N1 68.77(15)
C16 N2 C1 C12 108.63(14)
C15 N2 C1 C12 -53.73(16)
C16 N2 C1 C2 -22.40(14)
C15 N2 C1 C2 175.25(12)
C9 N1 C1 N2 -127.10(14)
C8 N1 C1 N2 76.55(13)
C9 N1 C1 C12 -5.53(19)
C8 N1 C1 C12 -161.88(11)
C9 N1 C1 C2 130.59(14)
C8 N1 C1 C2 -25.76(13)
N2 C1 C2 C3 -86.73(11)
N1 C1 C2 C3 23.61(13)
C12 C1 C2 C3 152.33(12)
N2 C1 C2 C17 31.08(13)
N1 C1 C2 C17 141.42(11)
C12 C1 C2 C17 -89.85(15)
N2 C1 C2 Cl1 155.34(9)
N1 C1 C2 Cl1 -94.31(11)
C12 C1 C2 Cl1 34.41(16)
C17 C2 C3 C4 54.51(19)
C1 C2 C3 C4 167.21(14)
Cl1 C2 C3 C4 -69.52(17)
C17 C2 C3 C8 -127.18(13)
C1 C2 C3 C8 -14.49(14)
Cl1 C2 C3 C8 108.78(11)
C8 C3 C4 C5 -0.3(2)
C2 C3 C4 C5 177.89(14)
C3 C4 C5 C6 -0.9(2)
C4 C5 C6 C7 1.6(2)
C5 C6 C7 C8 -1.2(2)
C6 C7 C8 C3 0.1(2)
C6 C7 C8 N1 -176.09(13)
C4 C3 C8 C7 0.7(2)
C2 C3 C8 C7 -177.80(12)
C4 C3 C8 N1 177.49(13)
C2 C3 C8 N1 -0.97(15)
C9 N1 C8 C7 36.0(2)
C1 N1 C8 C7 -165.84(14)
C9 N1 C8 C3 -140.54(13)
C1 N1 C8 C3 17.64(15)
C8 N1 C9 O1 -36.3(2)
C1 N1 C9 O1 169.97(13)
C8 N1 C9 C10 140.32(13)
C1 N1 C9 C10 -13.5(2)
O1 C9 C10 C11 169.76(14)
N1 C9 C10 C11 -6.75(19)
C9 C10 C11 C12 44.86(17)
C10 C11 C12 C18 176.37(12)
C10 C11 C12 C1 -62.41(16)
C10 C11 C12 C13 55.75(16)
N2 C1 C12 C11 162.22(11)
N1 C1 C12 C11 42.12(15)
C2 C1 C12 C11 -82.96(16)
N2 C1 C12 C18 -75.63(14)
N1 C1 C12 C18 164.27(11)
C2 C1 C12 C18 39.19(17)
N2 C1 C12 C13 44.17(15)
N1 C1 C12 C13 -75.93(14)
C2 C1 C12 C13 159.00(12)
C11 C12 C13 C14 -168.10(12)
C18 C12 C13 C14 69.97(16)
C1 C12 C13 C14 -50.23(16)
C12 C13 C14 C15 56.81(17)
C16 N2 C15 C14 -101.64(15)
C1 N2 C15 C14 59.49(16)
C13 C14 C15 N2 -56.21(16)
C15 N2 C16 O2 -13.0(2)
C1 N2 C16 O2 -174.77(13)
C15 N2 C16 C17 166.60(12)
C1 N2 C16 C17 4.79(16)
O2 C16 C17 C2 -164.09(14)
N2 C16 C17 C2 16.35(15)
C3 C2 C17 C16 80.09(14)
C1 C2 C17 C16 -29.78(14)
Cl1 C2 C17 C16 -157.20(10)
C11 C12 C18 C19 -51.16(18)
C1 C12 C18 C19 -171.46(13)
C13 C12 C18 C19 69.05(17)
